data_7023767
loop_
_publ_author_name
'Imran, Muhammad'
'Neumann, Beate'
'Stammler, Hans-Georg'
'Monkowius, Uwe'
'Ertl, Martin'
'Mitzel, Norbert W.'

_publ_section_title
;
 The versatile behaviour of a novel Janus scorpionate ligand towards
 sodium, potassium and bismuth(iii) ions.
;
_journal_issue 44
_journal_name_full 'Dalton transactions (Cambridge, England : 2003)'
_journal_page_first 15785
_journal_page_last 15795
_journal_paper_doi 10.1039/c3dt52030g
_journal_volume 42
_journal_year 2013
_chemical_formula_moiety 'C18 H26 B2 N18 Na2 S6'
_chemical_formula_sum 'C18 H26 B2 N18 Na2 S6'
_chemical_formula_weight 754.53
_chemical_name_systematic
; 
 ? 
;
_space_group_IT_number 163
_symmetry_cell_setting trigonal
_symmetry_space_group_name_Hall '-P 3 2c'
_symmetry_space_group_name_H-M 'P -3 1 c'
_atom_sites_solution_hydrogens geom
_atom_sites_solution_primary direct
_atom_sites_solution_secondary difmap
_audit_creation_method SHELXL-97
_cell_angle_alpha 90.00
_cell_angle_beta 90.00
_cell_angle_gamma 120.00
_cell_formula_units_Z 2
_cell_length_a 13.1216(3)
_cell_length_b 13.1216(3)
_cell_length_c 13.5926(2)
_cell_measurement_reflns_used 22489
_cell_measurement_temperature 100(2)
_cell_measurement_theta_max 30.034
_cell_measurement_theta_min 2.910
_cell_volume 2026.78(7)
_computing_cell_refinement 'HKL Scalepack (Otwinowski & Minor 1997)'
_computing_data_collection 'Collect, Bruker AXS, 2004'
_computing_data_reduction 'Denzo and Scalepack (Otwinowski & Minor, 1997)'
_computing_molecular_graphics 'SHELXTL-PLUS (1990)'
_computing_publication_material 'SHELXL-97 (Sheldrick, 1997)'
_computing_structure_refinement 'SHELXL-97 (Sheldrick, 1997)'
_computing_structure_solution 'SHELXS-97 (Sheldrick, 1990)'
_diffrn_ambient_temperature 100(2)
_diffrn_measured_fraction_theta_full 0.999
_diffrn_measured_fraction_theta_max 0.999
_diffrn_measurement_device_type KappaCCD
_diffrn_measurement_method CCD
_diffrn_radiation_monochromator graphite
_diffrn_radiation_source 'fine-focus sealed tube'
_diffrn_radiation_type MoK\a
_diffrn_radiation_wavelength 0.71073
_diffrn_reflns_av_R_equivalents 0.057
_diffrn_reflns_av_sigmaI/netI 0.0206
_diffrn_reflns_limit_h_max 18
_diffrn_reflns_limit_h_min -18
_diffrn_reflns_limit_k_max 15
_diffrn_reflns_limit_k_min -15
_diffrn_reflns_limit_l_max 19
_diffrn_reflns_limit_l_min -19
_diffrn_reflns_number 37797
_diffrn_reflns_theta_full 30.00
_diffrn_reflns_theta_max 30.00
_diffrn_reflns_theta_min 3.00
_exptl_absorpt_coefficient_mu 0.396
_exptl_absorpt_correction_T_max 0.9690
_exptl_absorpt_correction_T_min 0.8904
_exptl_absorpt_correction_type multi-scan
_exptl_absorpt_process_details 'Denzo and Scalepack (Otwinowski & Minor, 1997)'
_exptl_crystal_colour Colourless
_exptl_crystal_density_diffrn 1.236
_exptl_crystal_density_method 'not measured'
_exptl_crystal_description fragment
_exptl_crystal_F_000 776
_exptl_crystal_size_max 0.30
_exptl_crystal_size_mid 0.28
_exptl_crystal_size_min 0.08
_platon_squeeze_details ' '
_refine_diff_density_max 0.509
_refine_diff_density_min -0.385
_refine_diff_density_rms 0.070
_refine_ls_extinction_method none
_refine_ls_goodness_of_fit_ref 1.175
_refine_ls_hydrogen_treatment constr
_refine_ls_matrix_type full
_refine_ls_number_parameters 72
_refine_ls_number_reflns 1991
_refine_ls_number_restraints 0
_refine_ls_restrained_S_all 1.175
_refine_ls_R_factor_all 0.0519
_refine_ls_R_factor_gt 0.0417
_refine_ls_shift/su_max 0.000
_refine_ls_shift/su_mean 0.000
_refine_ls_structure_factor_coef Fsqd
_refine_ls_weighting_details 'calc w=1/[\s^2^(Fo^2^)+(0.0675P)^2^+1.2195P] where P=(Fo^2^+2Fc^2^)/3'
_refine_ls_weighting_scheme calc
_refine_ls_wR_factor_gt 0.1403
_refine_ls_wR_factor_ref 0.1445
_reflns_number_gt 1649
_reflns_number_total 1991
_reflns_threshold_expression >2sigma(I)
_cod_data_source_file c3dt52030g.txt
_cod_data_source_block compound1
_cod_depositor_comments
;
The following automatic conversions were performed:

'_symmetry_cell_setting' value 'Trigonal' changed to 'trigonal'
according to /home/saulius/struct/CIF-dictionaries/cif_core.dic
dictionary named 'cif_core.dic' version 2.4.2 from 2011-04-26.

Automatic conversion script
Id: cif_fix_values 1891 2012-01-12 08:04:46Z andrius 
;
_cod_database_code 7023767

loop_
_symmetry_equiv_pos_as_xyz
'x, y, z'
'-y, x-y, z'
'-x+y, -x, z'
'-y, -x, -z+1/2'
'x, x-y, -z+1/2'
'-x+y, y, -z+1/2'
'-x, -y, -z'
'y, -x+y, -z'
'x-y, x, -z'
'y, x, z-1/2'
'-x, -x+y, z-1/2'
'x-y, -y, z-1/2'

loop_
_atom_site_label
_atom_site_type_symbol
_atom_site_fract_x
_atom_site_fract_y
_atom_site_fract_z
_atom_site_U_iso_or_equiv
_atom_site_adp_type
_atom_site_occupancy
_atom_site_symmetry_multiplicity
_atom_site_calc_flag
_atom_site_refinement_flags
S1 S 0.47500(5) 0.11228(5) -0.14645(4) 0.03565(19) Uani 1 1 d .
Na1 Na 0.6667 0.3333 -0.2500 0.0298(4) Uani 1 6 d S
Na2 Na 0.6667 0.3333 0.2500 0.0261(4) Uani 1 6 d S
N1 N 0.55707(13) 0.22016(13) 0.03235(10) 0.0215(3) Uani 1 1 d .
N2 N 0.52652(15) 0.20077(15) 0.13115(11) 0.0285(4) Uani 1 1 d .
N3 N 0.39477(15) 0.05476(14) 0.04126(12) 0.0280(4) Uani 1 1 d .
C1 C 0.47668(16) 0.13090(16) -0.02338(14) 0.0236(4) Uani 1 1 d .
C2 C 0.4292(2) 0.10061(19) 0.13299(15) 0.0336(5) Uani 1 1 d .
H2 H 0.3871 0.0637 0.1914 0.040 Uiso 1 1 calc R
C3 C 0.2905(2) -0.05632(19) 0.01661(19) 0.0416(5) Uani 1 1 d .
H3A H 0.2715 -0.1119 0.0711 0.062 Uiso 1 1 calc R
H3B H 0.3055 -0.0888 -0.0430 0.062 Uiso 1 1 calc R
H3C H 0.2242 -0.0432 0.0051 0.062 Uiso 1 1 calc R
B1 B 0.6667 0.3333 -0.0034(2) 0.0211(6) Uani 1 3 d S
H1 H 0.6667 0.3333 -0.0769 0.025 Uiso 1 3 calc SR

loop_
_atom_site_aniso_label
_atom_site_aniso_U_11
_atom_site_aniso_U_22
_atom_site_aniso_U_33
_atom_site_aniso_U_23
_atom_site_aniso_U_13
_atom_site_aniso_U_12
S1 0.0413(3) 0.0333(3) 0.0255(3) -0.01098(19) -0.00326(19) 0.0135(2)
Na1 0.0354(6) 0.0354(6) 0.0185(8) 0.000 0.000 0.0177(3)
Na2 0.0316(6) 0.0316(6) 0.0152(8) 0.000 0.000 0.0158(3)
N1 0.0239(7) 0.0229(7) 0.0176(7) -0.0004(5) -0.0006(5) 0.0116(6)
N2 0.0309(8) 0.0288(8) 0.0191(7) 0.0041(6) 0.0010(6) 0.0100(7)
N3 0.0273(8) 0.0205(7) 0.0329(8) -0.0004(6) -0.0011(6) 0.0096(6)
C1 0.0243(8) 0.0219(8) 0.0277(8) -0.0026(6) -0.0016(6) 0.0139(7)
C2 0.0344(11) 0.0293(10) 0.0288(9) 0.0049(7) 0.0032(8) 0.0097(8)
C3 0.0365(12) 0.0216(10) 0.0538(14) -0.0053(9) -0.0015(10) 0.0050(9)
B1 0.0240(9) 0.0240(9) 0.0154(13) 0.000 0.000 0.0120(5)

loop_
_atom_type_symbol
_atom_type_description
_atom_type_scat_dispersion_real
_atom_type_scat_dispersion_imag
_atom_type_scat_source
C C 0.0033 0.0016 'International Tables Vol C Tables 4.2.6.8 and 6.1.1.4'
H H 0.0000 0.0000 'International Tables Vol C Tables 4.2.6.8 and 6.1.1.4'
B B 0.0013 0.0007 'International Tables Vol C Tables 4.2.6.8 and 6.1.1.4'
N N 0.0061 0.0033 'International Tables Vol C Tables 4.2.6.8 and 6.1.1.4'
Na Na 0.0362 0.0249 'International Tables Vol C Tables 4.2.6.8 and 6.1.1.4'
S S 0.1246 0.1234 'International Tables Vol C Tables 4.2.6.8 and 6.1.1.4'

loop_
_geom_angle_atom_site_label_1
_geom_angle_atom_site_label_2
_geom_angle_atom_site_label_3
_geom_angle
_geom_angle_site_symmetry_1
_geom_angle_site_symmetry_3
C1 S1 Na1 111.84(7) . .
S1 Na1 S1 89.62(2) 2_655 6_654
S1 Na1 S1 70.179(19) 2_655 4_664
S1 Na1 S1 100.645(11) 6_654 4_664
S1 Na1 S1 167.51(2) 2_655 5_554
S1 Na1 S1 100.645(11) 6_654 5_554
S1 Na1 S1 100.643(11) 4_664 5_554
S1 Na1 S1 100.644(11) 2_655 .
S1 Na1 S1 70.179(19) 6_654 .
S1 Na1 S1 167.51(2) 4_664 .
S1 Na1 S1 89.62(2) 5_554 .
S1 Na1 S1 100.643(11) 2_655 3_665
S1 Na1 S1 167.51(2) 6_654 3_665
S1 Na1 S1 89.62(2) 4_664 3_665
S1 Na1 S1 70.178(19) 5_554 3_665
S1 Na1 S1 100.645(11) . 3_665
H1 Na1 S1 62.7 . 2_655
H1 Na1 S1 117.3 . 6_654
H1 Na1 S1 117.3 . 4_664
H1 Na1 S1 117.3 . 5_554
H1 Na1 S1 62.7 . .
H1 Na1 S1 62.7 . 3_665
H1 Na1 B1 0.0 . .
S1 Na1 B1 62.711(9) 2_655 .
S1 Na1 B1 117.288(9) 6_654 .
S1 Na1 B1 117.288(9) 4_664 .
S1 Na1 B1 117.288(9) 5_554 .
S1 Na1 B1 62.711(9) . .
S1 Na1 B1 62.712(9) 3_665 .
N2 Na2 N2 80.05(6) 2_655 .
N2 Na2 N2 97.37(8) 2_655 6_655
N2 Na2 N2 102.70(8) . 6_655
N2 Na2 N2 102.71(8) 2_655 4_665
N2 Na2 N2 175.91(9) . 4_665
N2 Na2 N2 80.05(6) 6_655 4_665
N2 Na2 N2 80.05(6) 2_655 3_665
N2 Na2 N2 80.05(6) . 3_665
N2 Na2 N2 175.91(9) 6_655 3_665
N2 Na2 N2 97.37(8) 4_665 3_665
N2 Na2 N2 175.91(9) 2_655 5
N2 Na2 N2 97.37(8) . 5
N2 Na2 N2 80.05(6) 6_655 5
N2 Na2 N2 80.05(6) 4_665 5
N2 Na2 N2 102.70(8) 3_665 5
C1 N1 N2 110.80(15) . .
C1 N1 B1 127.39(17) . .
N2 N1 B1 121.76(17) . .
C2 N2 N1 104.61(16) . .
C2 N2 Na2 136.68(13) . .
N1 N2 Na2 118.01(11) . .
C2 N3 C1 107.54(16) . .
C2 N3 C3 126.36(18) . .
C1 N3 C3 126.10(18) . .
N1 C1 N3 105.21(16) . .
N1 C1 S1 128.99(15) . .
N3 C1 S1 125.79(14) . .
N2 C2 N3 111.84(18) . .
N2 C2 H2 124.1 . .
N3 C2 H2 124.1 . .
N3 C3 H3A 109.5 . .
N3 C3 H3B 109.5 . .
H3A C3 H3B 109.5 . .
N3 C3 H3C 109.5 . .
H3A C3 H3C 109.5 . .
H3B C3 H3C 109.5 . .
N1 B1 N1 110.55(12) . 2_655
N1 B1 N1 110.55(12) . 3_665
N1 B1 N1 110.55(12) 2_655 3_665
N1 B1 H1 108.4 . .
N1 B1 H1 108.4 2_655 .
N1 B1 H1 108.4 3_665 .

loop_
_geom_bond_atom_site_label_1
_geom_bond_atom_site_label_2
_geom_bond_distance
_geom_bond_site_symmetry_2
S1 C1 1.6891(19) .
S1 Na1 3.0699(6) .
Na1 S1 3.0699(6) 2_655
Na1 S1 3.0699(6) 6_654
Na1 S1 3.0699(6) 4_664
Na1 S1 3.0699(6) 5_554
Na1 S1 3.0699(6) 3_665
Na1 B1 3.352(3) .
Na1 H1 2.3524 .
Na2 N2 2.4121(17) 2_655
Na2 N2 2.4121(17) .
Na2 N2 2.4121(17) 6_655
Na2 N2 2.4122(17) 4_665
Na2 N2 2.4122(17) 3_665
Na2 N2 2.4122(17) 5
N1 C1 1.350(2) .
N1 N2 1.388(2) .
N1 B1 1.5406(18) .
N2 C2 1.296(3) .
N3 C2 1.360(3) .
N3 C1 1.361(2) .
N3 C3 1.454(3) .
C2 H2 0.9500 .
C3 H3A 0.9800 .
C3 H3B 0.9800 .
C3 H3C 0.9800 .
B1 N1 1.5406(18) 2_655
B1 N1 1.5407(18) 3_665
B1 H1 1.0000 .

loop_
_platon_squeeze_void_nr
_platon_squeeze_void_average_x
_platon_squeeze_void_average_y
_platon_squeeze_void_average_z
_platon_squeeze_void_volume
_platon_squeeze_void_count_electrons
_platon_squeeze_void_content
1 0.000 0.000 -0.003 495 72 ' '
